data_4032124
loop_
_publ_author_name
'Wang, Chenxi'
'Cai, Juewang'
'Zhang, Min'
'Zhao, Xiaoming'

_publ_section_title
;
 Ag-Assisted Fluorination of Unprotected 4,6-Disubstituted
 2-Aminopyrimidines with Selectfluor.
;
_journal_issue 2
_journal_name_full 'The Journal of organic chemistry'
_journal_page_first 1260
_journal_page_last 1265
_journal_paper_doi 10.1021/acs.joc.6b02624
_journal_volume 82
_journal_year 2017
_chemical_formula_sum 'C17 H14 F N3'
_chemical_formula_weight 279.31
_chemical_name_systematic
; 
 ? 
;
_space_group_crystal_system monoclinic
_space_group_IT_number 15
_space_group_name_Hall '-C 2yc'
_space_group_name_H-M_alt 'C 1 2/c 1'
_symmetry_space_group_name_Hall '-C 2yc'
_symmetry_space_group_name_H-M 'C 1 2/c 1'
_atom_sites_solution_hydrogens mixed
_audit_creation_method SHELXL-2013
_cell_angle_alpha 90
_cell_angle_beta 121.277(5)
_cell_angle_gamma 90
_cell_formula_units_Z 8
_cell_length_a 14.975(6)
_cell_length_b 18.450(8)
_cell_length_c 12.193(5)
_cell_measurement_reflns_used 921
_cell_measurement_temperature 293(2)
_cell_measurement_theta_max 25.224
_cell_measurement_theta_min 2.949
_cell_volume 2879(2)
_computing_cell_refinement 'Bruker SMART'
_computing_data_collection 'Bruker SMART'
_computing_data_reduction 'Bruker SHELXTL'
_computing_molecular_graphics 'Bruker SHELXTL'
_computing_publication_material 'Bruker SHELXTL'
_computing_structure_refinement 'SHELXL-2013 (Sheldrick, 2013)'
_computing_structure_solution 'Bruker SHELXTL'
_diffrn_ambient_temperature 293(2)
_diffrn_measured_fraction_theta_full 0.995
_diffrn_measured_fraction_theta_max 0.981
_diffrn_measurement_device_type 'CCD area detector'
_diffrn_measurement_method 'phi and omega scans'
_diffrn_radiation_type MoK\a
_diffrn_radiation_wavelength 0.71073
_diffrn_reflns_av_R_equivalents 0.0630
_diffrn_reflns_av_unetI/netI 0.0699
_diffrn_reflns_Laue_measured_fraction_full 0.995
_diffrn_reflns_Laue_measured_fraction_max 0.981
_diffrn_reflns_limit_h_max 16
_diffrn_reflns_limit_h_min -19
_diffrn_reflns_limit_k_max 18
_diffrn_reflns_limit_k_min -23
_diffrn_reflns_limit_l_max 15
_diffrn_reflns_limit_l_min -14
_diffrn_reflns_number 6903
_diffrn_reflns_point_group_measured_fraction_full 0.995
_diffrn_reflns_point_group_measured_fraction_max 0.981
_diffrn_reflns_theta_full 25.242
_diffrn_reflns_theta_max 26.978
_diffrn_reflns_theta_min 1.937
_exptl_absorpt_coefficient_mu 0.087
_exptl_absorpt_correction_T_max 1.000
_exptl_absorpt_correction_T_min 0.018
_exptl_absorpt_correction_type multi-scan
_exptl_absorpt_process_details sadabs
_exptl_crystal_colour colourless
_exptl_crystal_density_diffrn 1.289
_exptl_crystal_description sheet
_exptl_crystal_F_000 1168
_exptl_crystal_size_max 0.600
_exptl_crystal_size_mid 0.200
_exptl_crystal_size_min 0.080
_refine_diff_density_max 0.231
_refine_diff_density_min -0.193
_refine_diff_density_rms 0.051
_refine_ls_extinction_coef 0.0019(6)
_refine_ls_extinction_expression Fc^*^=kFc[1+0.001xFc^2^\l^3^/sin(2\q)]^-1/4^
_refine_ls_extinction_method SHELXL
_refine_ls_goodness_of_fit_ref 0.860
_refine_ls_hydrogen_treatment mixed
_refine_ls_matrix_type full
_refine_ls_number_parameters 231
_refine_ls_number_reflns 3080
_refine_ls_number_restraints 64
_refine_ls_restrained_S_all 0.875
_refine_ls_R_factor_all 0.1113
_refine_ls_R_factor_gt 0.0614
_refine_ls_shift/su_max 0.007
_refine_ls_shift/su_mean 0.000
_refine_ls_structure_factor_coef Fsqd
_refine_ls_weighting_details
; 
 w=1/[\s^2^(Fo^2^)+(0.0956P)^2^] 
 where P=(Fo^2^+2Fc^2^)/3 
;
_refine_ls_weighting_scheme calc
_refine_ls_wR_factor_gt 0.1549
_refine_ls_wR_factor_ref 0.1717
_reflns_Friedel_coverage 0.000
_reflns_number_gt 1573
_reflns_number_total 3080
_reflns_threshold_expression 'I > 2\s(I)'
_cod_data_source_file jo6b02624_si_001.cif
_cod_data_source_block a50915a
_cod_depositor_comments 'Adding full bibliography for 4032123--4032124.cif.'
_cod_database_code 4032124
_shelx_space_group_comment
; 
The symmetry employed for this shelxl refinement is uniquely defined 
by the following loop, which should always be used as a source of 
symmetry information in preference to the above space-group names. 
They are only intended as comments. 
;
_shelx_estimated_absorpt_t_min 0.949
_shelx_estimated_absorpt_t_max 0.993
_shelxl_version_number 2013-2

loop_
_space_group_symop_operation_xyz
'x, y, z'
'-x, y, -z+1/2'
'x+1/2, y+1/2, z'
'-x+1/2, y+1/2, -z+1/2'
'-x, -y, -z'
'x, -y, z-1/2'
'-x+1/2, -y+1/2, -z'
'x+1/2, -y+1/2, z-1/2'

loop_
_atom_site_label
_atom_site_type_symbol
_atom_site_fract_x
_atom_site_fract_y
_atom_site_fract_z
_atom_site_U_iso_or_equiv
_atom_site_adp_type
_atom_site_occupancy
_atom_site_site_symmetry_order
_atom_site_calc_flag
_atom_site_refinement_flags_posn
_atom_site_refinement_flags_adp
_atom_site_refinement_flags_occupancy
_atom_site_disorder_assembly
_atom_site_disorder_group
F1 F 0.39315(9) 0.09608(10) 0.69290(14) 0.1126(7) Uani 1 1 d . . . . .
N1 N 0.13865(11) 0.11943(8) 0.41373(14) 0.0512(4) Uani 1 1 d . . . . .
N2 N 0.13069(11) 0.04171(9) 0.56520(14) 0.0548(5) Uani 1 1 d . . . . .
N3 N -0.01733(13) 0.07553(12) 0.37933(19) 0.0713(6) Uani 1 1 d . . . . .
H3A H -0.0541(16) 0.0433(14) 0.403(2) 0.079(7) Uiso 1 1 d . . . . .
H3B H -0.0491(14) 0.0982(11) 0.308(2) 0.054(6) Uiso 1 1 d . . . . .
C1 C 0.08752(14) 0.07959(10) 0.45408(18) 0.0524(5) Uani 1 1 d . . . . .
C2 C 0.24249(13) 0.12668(10) 0.49126(18) 0.0509(5) Uani 1 1 d . . . . .
C3 C 0.28972(14) 0.08986(11) 0.60734(19) 0.0605(6) Uani 1 1 d . . . . .
C4 C 0.23366(14) 0.04758(11) 0.64160(18) 0.0556(5) Uani 1 1 d . . . . .
C5 C 0.29539(15) 0.17432(10) 0.4450(2) 0.0555(5) Uani 1 1 d . . . . .
C6 C 0.23626(17) 0.21537(12) 0.3351(2) 0.0673(6) Uani 1 1 d . . . . .
H6 H 0.1638 0.2117 0.2907 0.081 Uiso 1 1 calc R U . . .
C7 C 0.2822(2) 0.26113(13) 0.2903(3) 0.0810(7) Uani 1 1 d . . . . .
H7 H 0.2407 0.2876 0.2157 0.097 Uiso 1 1 calc R U . . .
C8 C 0.3881(2) 0.26843(14) 0.3537(3) 0.0883(8) Uani 1 1 d . . . . .
H8 H 0.4189 0.2995 0.3229 0.106 Uiso 1 1 calc R U . . .
C9 C 0.4475(2) 0.22969(18) 0.4622(3) 0.1025(10) Uani 1 1 d . . . . .
H9 H 0.5198 0.2346 0.5063 0.123 Uiso 1 1 calc R U . . .
C10 C 0.40297(17) 0.18316(14) 0.5086(3) 0.0888(8) Uani 1 1 d . . . . .
H10 H 0.4455 0.1573 0.5836 0.107 Uiso 1 1 calc R U . . .
C11 C 0.28309(16) 0.00740(13) 0.7682(2) 0.0738(7) Uani 0.511(11) 1 d D . P A 1
H11A H 0.3569 -0.0006 0.8021 0.089 Uiso 0.511(11) 1 calc R U P A 1
H11B H 0.2494 -0.0391 0.7578 0.089 Uiso 0.511(11) 1 calc R U P A 1
C12 C 0.2661(7) 0.0592(5) 0.8623(7) 0.0650(15) Uani 0.511(11) 1 d D U P A 1
C13 C 0.1698(10) 0.0687(5) 0.8474(10) 0.0712(19) Uani 0.511(11) 1 d . U P A 1
H13 H 0.1125 0.0479 0.7762 0.085 Uiso 0.511(11) 1 calc R U P A 1
C14 C 0.1525(7) 0.1075(5) 0.9320(9) 0.088(2) Uani 0.511(11) 1 d . U P A 1
H14 H 0.0857 0.1122 0.9186 0.106 Uiso 0.511(11) 1 calc R U P A 1
C15 C 0.2379(9) 0.1390(4) 1.0367(8) 0.105(3) Uani 0.511(11) 1 d D U P A 1
H15 H 0.2277 0.1682 1.0916 0.126 Uiso 0.511(11) 1 calc R U P A 1
C16 C 0.3386(8) 0.1281(6) 1.0619(10) 0.125(2) Uani 0.511(11) 1 d D U P A 1
H16 H 0.3961 0.1457 1.1368 0.150 Uiso 0.511(11) 1 calc R U P A 1
C17 C 0.3513(7) 0.0899(5) 0.9711(7) 0.093(2) Uani 0.511(11) 1 d D U P A 1
H17 H 0.4179 0.0849 0.9839 0.112 Uiso 0.511(11) 1 calc R U P A 1
C11' C 0.28309(16) 0.00740(13) 0.7682(2) 0.0738(7) Uani 0.489(11) 1 d D . P A 2
H11C H 0.2426 -0.0363 0.7543 0.089 Uiso 0.489(11) 1 calc R U P A 2
H11D H 0.3522 -0.0078 0.7891 0.089 Uiso 0.489(11) 1 calc R U P A 2
C12' C 0.2942(7) 0.0424(4) 0.8784(6) 0.0650(15) Uani 0.489(11) 1 d DG . P A 2
C13' C 0.2065(7) 0.0647(4) 0.8756(6) 0.092(5) Uani 0.489(11) 1 d G U P A 2
H13' H 0.1411 0.0507 0.8083 0.110 Uiso 0.489(11) 1 calc R U P A 2
C14' C 0.2145(8) 0.1074(5) 0.9711(7) 0.109(4) Uani 0.489(11) 1 d G U P A 2
H14' H 0.1545 0.1227 0.9691 0.131 Uiso 0.489(11) 1 calc R U P A 2
C15' C 0.3101(9) 0.1278(4) 1.0694(7) 0.125(2) Uani 0.489(11) 1 d G . P A 2
H15' H 0.3156 0.1570 1.1347 0.150 Uiso 0.489(11) 1 calc R U P A 2
C16' C 0.3978(8) 0.1055(5) 1.0722(5) 0.156(5) Uani 0.489(11) 1 d G U P A 2
H16' H 0.4632 0.1195 1.1395 0.188 Uiso 0.489(11) 1 calc R U P A 2
C17' C 0.3898(7) 0.0628(6) 0.9768(6) 0.118(4) Uani 0.489(11) 1 d G U P A 2
H17' H 0.4498 0.0475 0.9787 0.142 Uiso 0.489(11) 1 calc R U P A 2

loop_
_atom_site_aniso_label
_atom_site_aniso_U_11
_atom_site_aniso_U_22
_atom_site_aniso_U_33
_atom_site_aniso_U_23
_atom_site_aniso_U_13
_atom_site_aniso_U_12
F1 0.0629(8) 0.1468(15) 0.0868(11) 0.0363(10) 0.0097(8) -0.0187(8)
N1 0.0546(9) 0.0450(10) 0.0479(9) -0.0009(7) 0.0223(8) -0.0035(7)
N2 0.0578(10) 0.0481(10) 0.0468(9) 0.0028(8) 0.0188(8) -0.0035(7)
N3 0.0564(11) 0.0815(15) 0.0557(12) 0.0187(10) 0.0148(10) -0.0083(9)
C1 0.0530(11) 0.0463(12) 0.0468(11) -0.0015(9) 0.0182(9) -0.0017(8)
C2 0.0551(11) 0.0420(12) 0.0510(11) -0.0069(9) 0.0242(9) -0.0028(8)
C3 0.0453(11) 0.0609(14) 0.0557(12) 0.0004(10) 0.0125(10) -0.0043(9)
C4 0.0589(11) 0.0457(12) 0.0487(11) -0.0004(9) 0.0185(10) -0.0008(9)
C5 0.0629(12) 0.0424(12) 0.0637(13) -0.0073(10) 0.0346(10) -0.0034(9)
C6 0.0767(13) 0.0557(14) 0.0657(14) -0.0008(11) 0.0343(12) -0.0113(11)
C7 0.1017(18) 0.0605(16) 0.0806(16) 0.0020(12) 0.0472(15) -0.0143(13)
C8 0.108(2) 0.0632(17) 0.117(2) -0.0046(16) 0.075(2) -0.0191(14)
C9 0.0748(15) 0.105(2) 0.131(3) 0.024(2) 0.0560(18) -0.0095(15)
C10 0.0664(14) 0.090(2) 0.105(2) 0.0219(16) 0.0410(14) 0.0001(13)
C11 0.0648(12) 0.0698(16) 0.0624(15) 0.0182(12) 0.0159(11) 0.0003(11)
C12 0.083(4) 0.042(3) 0.0381(17) 0.0177(18) 0.009(2) -0.005(3)
C13 0.103(5) 0.052(4) 0.056(3) 0.002(3) 0.039(4) 0.004(3)
C14 0.123(6) 0.067(4) 0.089(5) 0.003(4) 0.065(5) -0.003(4)
C15 0.169(8) 0.079(5) 0.078(5) -0.013(3) 0.072(5) -0.014(5)
C16 0.167(6) 0.116(3) 0.086(3) -0.038(2) 0.061(4) -0.036(4)
C17 0.099(5) 0.070(5) 0.066(4) 0.003(3) 0.012(3) -0.010(4)
C11' 0.0648(12) 0.0698(16) 0.0624(15) 0.0182(12) 0.0159(11) 0.0003(11)
C12' 0.083(4) 0.042(3) 0.0381(17) 0.0177(18) 0.009(2) -0.005(3)
C13' 0.123(10) 0.072(6) 0.067(6) 0.012(4) 0.039(6) -0.011(6)
C14' 0.169(10) 0.084(6) 0.092(7) -0.010(5) 0.080(7) -0.025(7)
C15' 0.167(6) 0.116(3) 0.086(3) -0.038(2) 0.061(4) -0.036(4)
C16' 0.174(9) 0.187(10) 0.077(5) -0.055(6) 0.043(6) -0.074(8)
C17' 0.116(7) 0.111(8) 0.060(4) 0.002(4) -0.002(4) -0.022(5)

loop_
_atom_type_symbol
_atom_type_description
_atom_type_scat_dispersion_real
_atom_type_scat_dispersion_imag
_atom_type_scat_source
C C 0.0033 0.0016 'International Tables Vol C Tables 4.2.6.8 and 6.1.1.4'
H H 0.0000 0.0000 'International Tables Vol C Tables 4.2.6.8 and 6.1.1.4'
N N 0.0061 0.0033 'International Tables Vol C Tables 4.2.6.8 and 6.1.1.4'
F F 0.0171 0.0103 'International Tables Vol C Tables 4.2.6.8 and 6.1.1.4'

loop_
_geom_angle_atom_site_label_1
_geom_angle_atom_site_label_2
_geom_angle_atom_site_label_3
_geom_angle
C1 N1 C2 118.33(16)
C4 N2 C1 115.91(16)
C1 N3 H3A 118.9(13)
C1 N3 H3B 119.8(12)
H3A N3 H3B 120.9(18)
N1 C1 N3 118.31(18)
N1 C1 N2 126.13(16)
N3 C1 N2 115.57(18)
N1 C2 C3 117.39(17)
N1 C2 C5 116.43(17)
C3 C2 C5 126.17(17)
F1 C3 C4 117.04(18)
F1 C3 C2 121.29(18)
C4 C3 C2 121.65(16)
N2 C4 C3 120.52(17)
N2 C4 C11 116.73(18)
C3 C4 C11 122.72(17)
C6 C5 C10 116.7(2)
C6 C5 C2 119.62(18)
C10 C5 C2 123.6(2)
C7 C6 C5 121.4(2)
C7 C6 H6 119.3
C5 C6 H6 119.3
C8 C7 C6 120.8(2)
C8 C7 H7 119.6
C6 C7 H7 119.6
C9 C8 C7 118.9(2)
C9 C8 H8 120.5
C7 C8 H8 120.5
C8 C9 C10 121.2(2)
C8 C9 H9 119.4
C10 C9 H9 119.4
C9 C10 C5 120.9(3)
C9 C10 H10 119.5
C5 C10 H10 119.5
C4 C11 C12 105.2(3)
C4 C11 H11A 110.7
C12 C11 H11A 110.7
C4 C11 H11B 110.7
C12 C11 H11B 110.7
H11A C11 H11B 108.8
C13 C12 C17 117.0(7)
C13 C12 C11 121.8(6)
C17 C12 C11 120.9(6)
C12 C13 C14 124.0(9)
C12 C13 H13 118.0
C14 C13 H13 118.0
C15 C14 C13 117.6(8)
C15 C14 H14 121.2
C13 C14 H14 121.2
C14 C15 C16 121.4(8)
C14 C15 H15 119.3
C16 C15 H15 119.3
C15 C16 C17 118.3(9)
C15 C16 H16 120.8
C17 C16 H16 120.8
C12 C17 C16 121.4(8)
C12 C17 H17 119.3
C16 C17 H17 119.3
C13' C12' C17' 120.0
C14' C13' C12' 120.0
C14' C13' H13' 120.0
C12' C13' H13' 120.0
C13' C14' C15' 120.0
C13' C14' H14' 120.0
C15' C14' H14' 120.0
C14' C15' C16' 120.0
C14' C15' H15' 120.0
C16' C15' H15' 120.0
C17' C16' C15' 120.0
C17' C16' H16' 120.0
C15' C16' H16' 120.0
C16' C17' C12' 120.0
C16' C17' H17' 120.0
C12' C17' H17' 120.0

loop_
_geom_bond_atom_site_label_1
_geom_bond_atom_site_label_2
_geom_bond_distance
F1 C3 1.350(2)
N1 C1 1.327(2)
N1 C2 1.343(2)
N2 C4 1.329(2)
N2 C1 1.354(2)
N3 C1 1.347(3)
N3 H3A 0.95(2)
N3 H3B 0.86(2)
C2 C3 1.388(3)
C2 C5 1.477(3)
C3 C4 1.361(3)
C4 C11 1.515(3)
C5 C6 1.387(3)
C5 C10 1.388(3)
C6 C7 1.369(3)
C6 H6 0.9300
C7 C8 1.362(3)
C7 H7 0.9300
C8 C9 1.353(4)
C8 H8 0.9300
C9 C10 1.376(3)
C9 H9 0.9300
C10 H10 0.9300
C11 C12 1.611(9)
C11 H11A 0.9700
C11 H11B 0.9700
C12 C13 1.368(11)
C12 C17 1.397(8)
C13 C14 1.386(10)
C13 H13 0.9300
C14 C15 1.381(11)
C14 H14 0.9300
C15 C16 1.389(12)
C15 H15 0.9300
C16 C17 1.406(11)
C16 H16 0.9300
C17 H17 0.9300
C12' C13' 1.359(3)
C12' C17' 1.359(3)
C13' C14' 1.359(3)
C13' H13' 0.9300
C14' C15' 1.359(3)
C14' H14' 0.9300
C15' C16' 1.359(3)
C15' H15' 0.9300
C16' C17' 1.359(3)
C16' H16' 0.9300
C17' H17' 0.9300

loop_
_geom_hbond_atom_site_label_D
_geom_hbond_atom_site_label_H
_geom_hbond_atom_site_label_A
_geom_hbond_distance_DH
_geom_hbond_distance_HA
_geom_hbond_distance_DA
_geom_hbond_angle_DHA
_geom_hbond_site_symmetry_A
N3 H3A N2 0.95(2) 2.09(3) 3.035(3) 169(2) 5_556
N3 H3B N1 0.86(2) 2.34(2) 3.160(3) 160.2(18) 2

loop_
_geom_torsion_atom_site_label_1
_geom_torsion_atom_site_label_2
_geom_torsion_atom_site_label_3
_geom_torsion_atom_site_label_4
_geom_torsion
C2 N1 C1 N3 176.46(17)
C2 N1 C1 N2 -3.5(3)
C4 N2 C1 N1 2.3(3)
C4 N2 C1 N3 -177.63(17)
C1 N1 C2 C3 1.9(3)
C1 N1 C2 C5 -177.17(16)
N1 C2 C3 F1 -177.73(19)
C5 C2 C3 F1 1.3(3)
N1 C2 C3 C4 0.4(3)
C5 C2 C3 C4 179.44(18)
C1 N2 C4 C3 0.3(3)
C1 N2 C4 C11 178.23(18)
F1 C3 C4 N2 176.65(19)
C2 C3 C4 N2 -1.6(3)
F1 C3 C4 C11 -1.2(3)
C2 C3 C4 C11 -179.4(2)
N1 C2 C5 C6 7.9(3)
C3 C2 C5 C6 -171.15(19)
N1 C2 C5 C10 -174.8(2)
C3 C2 C5 C10 6.2(3)
C10 C5 C6 C7 1.3(3)
C2 C5 C6 C7 178.85(19)
C5 C6 C7 C8 -0.8(4)
C6 C7 C8 C9 -0.1(4)
C7 C8 C9 C10 0.4(5)
C8 C9 C10 C5 0.2(5)
C6 C5 C10 C9 -1.1(4)
C2 C5 C10 C9 -178.5(2)
N2 C4 C11 C12 -81.7(4)
C3 C4 C11 C12 96.2(4)
C4 C11 C12 C13 71.5(7)
C4 C11 C12 C17 -115.6(5)
C17 C12 C13 C14 1.1(10)
C11 C12 C13 C14 174.2(6)
C12 C13 C14 C15 0.8(11)
C13 C14 C15 C16 -4.5(13)
C14 C15 C16 C17 6.1(16)
C13 C12 C17 C16 0.7(10)
C11 C12 C17 C16 -172.5(8)
C15 C16 C17 C12 -4.2(14)
C17' C12' C13' C14' 0.0
C12' C13' C14' C15' 0.0
C13' C14' C15' C16' 0.0
C14' C15' C16' C17' 0.0
C15' C16' C17' C12' 0.0
C13' C12' C17' C16' 0.0
